data_7244835
loop_
_publ_author_name
'Hatcher, Lauren E.'
'Coulson, Ben A.'

_publ_section_title
;
 Exploring the influence of polymorphism and chromophore co-ligands on
 linkage isomer photoswitching in [Pd(bpy4dca)(NO2)2]
;
_journal_name_full CrystEngComm
_journal_paper_doi 10.1039/D2CE00213B
_journal_year 2022
_chemical_formula_moiety 'C14 H12 N4 O8 Pd'
_chemical_formula_sum 'C14 H12 N4 O8 Pd'
_chemical_formula_weight 470.68
_chemical_name_systematic
;
Dinitro-(dimethyl 2,2'-bipyridine-4,4'-dicarboxylate)palladium(II)
;
_chemical_properties_physical Light-sensitive,Photo-sensitive
_space_group_crystal_system monoclinic
_space_group_IT_number 14
_space_group_name_Hall '-P 2yn'
_space_group_name_H-M_alt 'P 1 21/n 1'
_atom_sites_solution_hydrogens geom
_audit_creation_method SHELXL-2018/3
_audit_update_record
;
2022-02-14 deposited with the CCDC.	2022-03-25 downloaded from the CCDC.
;
_cell_angle_alpha 90
_cell_angle_beta 93.919(4)
_cell_angle_gamma 90
_cell_formula_units_Z 4
_cell_length_a 8.5886(5)
_cell_length_b 7.8448(3)
_cell_length_c 24.9572(12)
_cell_measurement_reflns_used 1992
_cell_measurement_temperature 220(2)
_cell_measurement_theta_max 24.8960
_cell_measurement_theta_min 3.6620
_cell_volume 1677.58(14)
_computing_cell_refinement 'CrysAlisPro 1.171.40.67a (Rigaku OD, 2019)'
_computing_data_collection 'CrysAlisPro 1.171.40.67a (Rigaku OD, 2019)'
_computing_data_reduction 'CrysAlisPro 1.171.40.67a (Rigaku OD, 2019)'
_computing_structure_refinement 'SHELXL-2018/3 (Sheldrick, 2018)'
_computing_structure_solution 'SHELXT 2018/2 (Sheldrick, 2018)'
_diffrn_ambient_temperature 220(2)
_diffrn_detector_area_resol_mean 10.3795
_diffrn_measured_fraction_theta_full 0.996
_diffrn_measured_fraction_theta_max 0.996
_diffrn_measurement_device_type 'Xcalibur, Atlas, Gemini ultra'
_diffrn_measurement_method '\w scans'
_diffrn_radiation_type MoK\a
_diffrn_radiation_wavelength 0.71073
_diffrn_reflns_av_R_equivalents 0.0484
_diffrn_reflns_av_unetI/netI 0.0804
_diffrn_reflns_Laue_measured_fraction_full 0.996
_diffrn_reflns_Laue_measured_fraction_max 0.996
_diffrn_reflns_limit_h_max 10
_diffrn_reflns_limit_h_min -10
_diffrn_reflns_limit_k_max 9
_diffrn_reflns_limit_k_min -8
_diffrn_reflns_limit_l_max 30
_diffrn_reflns_limit_l_min -31
_diffrn_reflns_number 7389
_diffrn_reflns_point_group_measured_fraction_full 0.996
_diffrn_reflns_point_group_measured_fraction_max 0.996
_diffrn_reflns_theta_full 25.242
_diffrn_reflns_theta_max 26.368
_diffrn_reflns_theta_min 3.521
_diffrn_source 'fine-focus sealed X-ray tube'
_diffrn_source_type 'Enhance (Mo) X-ray Source'
_exptl_absorpt_coefficient_mu 1.160
_exptl_absorpt_correction_T_max 1.00000
_exptl_absorpt_correction_T_min 0.76578
_exptl_absorpt_correction_type multi-scan
_exptl_absorpt_process_details
;
CrysAlisPro 1.171.41.107a (Rigaku Oxford Diffraction, 2021)
Empirical absorption correction using spherical harmonics,
implemented in SCALE3 ABSPACK scaling algorithm.
;
_exptl_crystal_colour yellow
_exptl_crystal_density_diffrn 1.864
_exptl_crystal_description block
_exptl_crystal_F_000 936
_exptl_crystal_recrystallization_method 'Re-crystallisation from solvent: Acetonitrile/water'
_exptl_crystal_size_max 0.300
_exptl_crystal_size_mid 0.200
_exptl_crystal_size_min 0.100
_refine_diff_density_max 0.764
_refine_diff_density_min -1.113
_refine_diff_density_rms 0.113
_refine_ls_extinction_method none
_refine_ls_goodness_of_fit_ref 1.026
_refine_ls_hydrogen_treatment constr
_refine_ls_matrix_type full
_refine_ls_number_parameters 274
_refine_ls_number_reflns 3420
_refine_ls_number_restraints 284
_refine_ls_restrained_S_all 0.995
_refine_ls_R_factor_all 0.0916
_refine_ls_R_factor_gt 0.0491
_refine_ls_shift/su_max 0.001
_refine_ls_shift/su_mean 0.000
_refine_ls_structure_factor_coef Fsqd
_refine_ls_weighting_details 'w=1/[\s^2^(Fo^2^)+(0.0192P)^2^+2.4608P] where P=(Fo^2^+2Fc^2^)/3'
_refine_ls_weighting_scheme calc
_refine_ls_wR_factor_gt 0.0791
_refine_ls_wR_factor_ref 0.0951
_reflns_Friedel_coverage 0.000
_reflns_number_gt 2264
_reflns_number_total 3420
_reflns_threshold_expression 'I > 2\s(I)'
_cod_data_source_file d2ce00213b3.cif
_cod_data_source_block Poly2_PSS-470nm_220K
_cod_original_sg_symbol_H-M 'P 21/n'
_cod_database_code 7244835
_shelx_shelxl_version_number 2018/3
_shelx_space_group_comment
;
The symmetry employed for this shelxl refinement is uniquely defined
by the following loop, which should always be used as a source of
symmetry information in preference to the above space-group names.
They are only intended as comments.
;

loop_
_space_group_symop_operation_xyz
'x, y, z'
'-x+1/2, y+1/2, -z+1/2'
'-x, -y, -z'
'x-1/2, -y-1/2, z-1/2'

loop_
_atom_site_label
_atom_site_type_symbol
_atom_site_fract_x
_atom_site_fract_y
_atom_site_fract_z
_atom_site_U_iso_or_equiv
_atom_site_adp_type
_atom_site_occupancy
_atom_site_site_symmetry_order
_atom_site_calc_flag
_atom_site_refinement_flags_posn
_atom_site_refinement_flags_adp
_atom_site_refinement_flags_occupancy
_atom_site_disorder_assembly
_atom_site_disorder_group
Pd1 Pd 0.31009(5) 0.54749(5) 0.50547(2) 0.03884(15) Uani 1 1 d D . . . .
O5 O 0.6391(5) 0.9748(5) 0.73219(16) 0.0608(12) Uani 1 1 d . . . . .
O6 O 0.5799(4) 0.7212(4) 0.76613(14) 0.0423(10) Uani 1 1 d . . . . .
O7 O 0.2307(4) -0.0009(4) 0.72262(14) 0.0402(10) Uani 1 1 d . . . . .
O8 O 0.0617(5) -0.1144(4) 0.66016(14) 0.0478(11) Uani 1 1 d . . . . .
N3 N 0.3955(5) 0.6550(5) 0.57472(16) 0.0323(10) Uani 1 1 d . . . . .
N4 N 0.2653(5) 0.3573(5) 0.55677(16) 0.0318(10) Uani 1 1 d . . . . .
C1 C 0.4677(6) 0.8054(6) 0.5800(2) 0.0399(14) Uani 1 1 d . . . . .
H1 H 0.477020 0.872428 0.549178 0.048 Uiso 1 1 calc R U . . .
C2 C 0.5291(6) 0.8669(6) 0.6288(2) 0.0388(14) Uani 1 1 d . . . . .
H2 H 0.579534 0.973283 0.631184 0.047 Uiso 1 1 calc R U . . .
C3 C 0.5146(6) 0.7678(6) 0.6743(2) 0.0325(12) Uani 1 1 d . . . . .
C4 C 0.4426(6) 0.6107(6) 0.6695(2) 0.0304(12) Uani 1 1 d . . . . .
H4 H 0.433744 0.541481 0.699869 0.036 Uiso 1 1 calc R U . . .
C5 C 0.3834(5) 0.5564(6) 0.61922(18) 0.0277(11) Uani 1 1 d . . . . .
C6 C 0.3052(6) 0.3911(6) 0.60920(19) 0.0271(11) Uani 1 1 d . . . . .
C7 C 0.2763(6) 0.2752(6) 0.6490(2) 0.0312(12) Uani 1 1 d . . . . .
H7 H 0.306533 0.298750 0.685148 0.037 Uiso 1 1 calc R U . . .
C8 C 0.2017(6) 0.1230(6) 0.63460(19) 0.0299(12) Uani 1 1 d . . . . .
C9 C 0.1601(6) 0.0921(6) 0.5811(2) 0.0381(14) Uani 1 1 d . . . . .
H9 H 0.108945 -0.009769 0.570689 0.046 Uiso 1 1 calc R U . . .
C10 C 0.1937(6) 0.2106(6) 0.5435(2) 0.0385(14) Uani 1 1 d . . . . .
H10 H 0.165690 0.188153 0.507070 0.046 Uiso 1 1 calc R U . . .
C11 C 0.5845(6) 0.8352(7) 0.7270(2) 0.0368(13) Uani 1 1 d . . . . .
C12 C 0.6554(7) 0.7703(7) 0.8176(2) 0.0548(17) Uani 1 1 d . . . . .
H12A H 0.763039 0.801028 0.813061 0.082 Uiso 1 1 calc R U . . .
H12B H 0.652324 0.675548 0.842515 0.082 Uiso 1 1 calc R U . . .
H12C H 0.601154 0.867184 0.831765 0.082 Uiso 1 1 calc R U . . .
C13 C 0.1688(6) -0.0027(6) 0.6780(2) 0.0328(12) Uani 1 1 d . . . . .
C14 C 0.0136(8) -0.2402(7) 0.6989(2) 0.0553(18) Uani 1 1 d . . . . .
H14A H -0.056791 -0.321755 0.680837 0.083 Uiso 1 1 calc R U . . .
H14B H -0.039313 -0.182995 0.726964 0.083 Uiso 1 1 calc R U . . .
H14C H 0.104772 -0.299228 0.714659 0.083 Uiso 1 1 calc R U . . .
N1 N 0.321(2) 0.7554(18) 0.4588(7) 0.058(2) Uani 0.256(7) 1 d D . P A 1
O1 O 0.395(2) 0.740(2) 0.4201(7) 0.0573(17) Uani 0.256(7) 1 d D . P A 1
O2 O 0.253(3) 0.883(3) 0.4698(13) 0.060(2) Uani 0.256(7) 1 d D . P A 1
O1A O 0.3807(7) 0.7352(8) 0.4566(2) 0.0573(17) Uani 0.744(7) 1 d D . P A 2
N1A N 0.2985(10) 0.8700(10) 0.4500(3) 0.058(2) Uani 0.744(7) 1 d D . P A 2
O2A O 0.1760(8) 0.8657(8) 0.4756(3) 0.060(2) Uani 0.744(7) 1 d D . P A 2
N2 N 0.1831(15) 0.4553(18) 0.4413(4) 0.054(2) Uani 0.224(7) 1 d D . P A 3
O3 O 0.253(2) 0.442(3) 0.4009(6) 0.057(2) Uani 0.224(7) 1 d D . P A 3
O4 O 0.0480(19) 0.422(4) 0.4390(16) 0.082(3) Uani 0.224(7) 1 d D . P A 3
N2A N 0.1831(15) 0.4553(18) 0.4413(4) 0.054(2) Uani 0.114(8) 1 d D . P A 4
O3A O 0.208(5) 0.314(3) 0.4257(15) 0.057(2) Uani 0.114(8) 1 d D . P A 4
O4A O 0.076(5) 0.520(10) 0.416(2) 0.082(3) Uani 0.114(8) 1 d D . P A 4
O3B O 0.2648(8) 0.4022(9) 0.4400(2) 0.057(2) Uani 0.663(7) 1 d D . P A 5
O4B O 0.0396(11) 0.5144(16) 0.4330(5) 0.082(3) Uani 0.663(7) 1 d D . P A 5
N2B N 0.1296(9) 0.4108(11) 0.4140(3) 0.054(2) Uani 0.663(7) 1 d D . P A 5

loop_
_atom_site_aniso_label
_atom_site_aniso_U_11
_atom_site_aniso_U_22
_atom_site_aniso_U_33
_atom_site_aniso_U_23
_atom_site_aniso_U_13
_atom_site_aniso_U_12
Pd1 0.0500(3) 0.0403(2) 0.0258(2) 0.0043(2) -0.00108(18) -0.0019(2)
O5 0.088(3) 0.047(2) 0.047(3) -0.012(2) 0.009(2) -0.033(2)
O6 0.050(3) 0.040(2) 0.035(2) -0.0046(18) -0.0075(19) -0.0046(19)
O7 0.047(2) 0.046(2) 0.027(2) 0.0018(17) -0.0038(17) -0.0063(18)
O8 0.066(3) 0.037(2) 0.038(2) 0.0093(17) -0.012(2) -0.019(2)
N3 0.032(3) 0.032(2) 0.032(3) 0.001(2) 0.001(2) 0.000(2)
N4 0.041(3) 0.030(2) 0.024(2) 0.0013(19) -0.0012(19) 0.001(2)
C1 0.041(4) 0.035(3) 0.044(4) 0.008(3) 0.005(3) 0.001(3)
C2 0.044(4) 0.030(3) 0.043(3) -0.001(3) 0.007(3) -0.006(3)
C3 0.033(3) 0.030(3) 0.034(3) -0.005(2) 0.002(2) 0.004(2)
C4 0.034(3) 0.030(3) 0.028(3) -0.001(2) 0.006(2) 0.001(2)
C5 0.027(3) 0.032(3) 0.024(3) -0.001(2) 0.004(2) -0.001(2)
C6 0.028(3) 0.026(3) 0.027(3) -0.003(2) 0.003(2) 0.004(2)
C7 0.034(3) 0.033(3) 0.026(3) -0.001(2) -0.004(2) 0.002(2)
C8 0.034(3) 0.025(3) 0.030(3) 0.001(2) -0.003(2) 0.002(2)
C9 0.050(4) 0.026(3) 0.037(3) -0.003(2) -0.008(3) -0.006(3)
C10 0.050(4) 0.035(3) 0.028(3) -0.003(2) -0.010(3) 0.001(3)
C11 0.035(3) 0.035(3) 0.041(3) -0.006(3) 0.004(3) -0.003(3)
C12 0.062(4) 0.063(4) 0.037(4) -0.011(3) -0.012(3) -0.007(3)
C13 0.033(3) 0.030(3) 0.036(3) -0.003(2) 0.002(2) 0.004(2)
C14 0.079(5) 0.042(3) 0.044(4) 0.012(3) -0.008(3) -0.027(3)
N1 0.075(7) 0.044(4) 0.056(6) 0.015(4) 0.004(4) -0.010(4)
O1 0.059(4) 0.073(4) 0.040(4) 0.025(3) 0.005(3) 0.003(3)
O2 0.056(6) 0.048(3) 0.074(4) 0.002(3) -0.001(5) 0.001(4)
O1A 0.059(4) 0.073(4) 0.040(4) 0.025(3) 0.005(3) 0.003(3)
N1A 0.075(7) 0.044(4) 0.056(6) 0.015(4) 0.004(4) -0.010(4)
O2A 0.056(6) 0.048(3) 0.074(4) 0.002(3) -0.001(5) 0.001(4)
N2 0.051(6) 0.059(5) 0.050(5) 0.001(4) -0.012(4) 0.000(4)
O3 0.060(5) 0.072(5) 0.037(4) -0.011(4) -0.008(3) 0.006(4)
O4 0.040(4) 0.130(8) 0.074(6) -0.027(7) -0.012(3) 0.024(5)
N2A 0.051(6) 0.059(5) 0.050(5) 0.001(4) -0.012(4) 0.000(4)
O3A 0.060(5) 0.072(5) 0.037(4) -0.011(4) -0.008(3) 0.006(4)
O4A 0.040(4) 0.130(8) 0.074(6) -0.027(7) -0.012(3) 0.024(5)
O3B 0.060(5) 0.072(5) 0.037(4) -0.011(4) -0.008(3) 0.006(4)
O4B 0.040(4) 0.130(8) 0.074(6) -0.027(7) -0.012(3) 0.024(5)
N2B 0.051(6) 0.059(5) 0.050(5) 0.001(4) -0.012(4) 0.000(4)

loop_
_atom_type_symbol
_atom_type_description
_atom_type_scat_dispersion_real
_atom_type_scat_dispersion_imag
_atom_type_scat_source
C C 0.0033 0.0016 'International Tables Vol C Tables 4.2.6.8 and 6.1.1.4'
H H 0.0000 0.0000 'International Tables Vol C Tables 4.2.6.8 and 6.1.1.4'
N N 0.0061 0.0033 'International Tables Vol C Tables 4.2.6.8 and 6.1.1.4'
O O 0.0106 0.0060 'International Tables Vol C Tables 4.2.6.8 and 6.1.1.4'
Pd Pd -0.9988 1.0072 'International Tables Vol C Tables 4.2.6.8 and 6.1.1.4'

loop_
_geom_angle_atom_site_label_1
_geom_angle_atom_site_label_2
_geom_angle_atom_site_label_3
_geom_angle
_geom_angle_site_symmetry_1
_geom_angle_site_symmetry_3
_geom_angle_publ_flag
O3B Pd1 N3 166.9(2) . . ?
N2A Pd1 N3 168.4(4) . . ?
N2 Pd1 N3 168.4(4) . . ?
N1 Pd1 N3 97.4(6) . . ?
O3B Pd1 N4 93.5(3) . . ?
N2A Pd1 N4 97.0(5) . . ?
N2 Pd1 N4 97.0(5) . . ?
N1 Pd1 N4 170.0(6) . . ?
N3 Pd1 N4 80.76(16) . . ?
N3 Pd1 O1A 96.1(2) . . ?
N4 Pd1 O1A 173.6(2) . . ?
C11 O6 C12 116.0(4) . . ?
C13 O8 C14 116.4(4) . . ?
C1 N3 C5 118.8(4) . . ?
C1 N3 Pd1 126.4(4) . . ?
C5 N3 Pd1 114.7(3) . . ?
C10 N4 C6 119.4(4) . . ?
C10 N4 Pd1 125.7(3) . . ?
C6 N4 Pd1 114.8(3) . . ?
N3 C1 C2 122.9(5) . . ?
N3 C1 H1 118.6 . . ?
C2 C1 H1 118.6 . . ?
C1 C2 C3 118.4(5) . . ?
C1 C2 H2 120.8 . . ?
C3 C2 H2 120.8 . . ?
C4 C3 C2 119.6(5) . . ?
C4 C3 C11 122.6(5) . . ?
C2 C3 C11 117.7(5) . . ?
C3 C4 C5 119.1(5) . . ?
C3 C4 H4 120.4 . . ?
C5 C4 H4 120.4 . . ?
N3 C5 C4 121.2(4) . . ?
N3 C5 C6 114.8(4) . . ?
C4 C5 C6 123.9(4) . . ?
N4 C6 C7 121.2(4) . . ?
N4 C6 C5 114.7(4) . . ?
C7 C6 C5 124.0(4) . . ?
C6 C7 C8 118.8(5) . . ?
C6 C7 H7 120.6 . . ?
C8 C7 H7 120.6 . . ?
C9 C8 C7 119.0(5) . . ?
C9 C8 C13 122.1(4) . . ?
C7 C8 C13 118.8(4) . . ?
C10 C9 C8 119.5(5) . . ?
C10 C9 H9 120.2 . . ?
C8 C9 H9 120.2 . . ?
N4 C10 C9 122.0(5) . . ?
N4 C10 H10 119.0 . . ?
C9 C10 H10 119.0 . . ?
O5 C11 O6 124.7(5) . . ?
O5 C11 C3 123.2(5) . . ?
O6 C11 C3 112.1(4) . . ?
O6 C12 H12A 109.5 . . ?
O6 C12 H12B 109.5 . . ?
H12A C12 H12B 109.5 . . ?
O6 C12 H12C 109.5 . . ?
H12A C12 H12C 109.5 . . ?
H12B C12 H12C 109.5 . . ?
O7 C13 O8 125.0(5) . . ?
O7 C13 C8 124.5(5) . . ?
O8 C13 C8 110.5(4) . . ?
O8 C14 H14A 109.5 . . ?
O8 C14 H14B 109.5 . . ?
H14A C14 H14B 109.5 . . ?
O8 C14 H14C 109.5 . . ?
H14A C14 H14C 109.5 . . ?
H14B C14 H14C 109.5 . . ?
O2 N1 O1 124.1(19) . . ?
O2 N1 Pd1 120.1(19) . . ?
O1 N1 Pd1 115.8(13) . . ?
N1A O1A Pd1 119.5(5) . . ?
O2A N1A O1A 112.6(7) . . ?
O4 N2 O3 118(2) . . ?
O4 N2 Pd1 126(2) . . ?
O3 N2 Pd1 114.9(12) . . ?
O4A N2A O3A 112(5) . . ?
O4A N2A Pd1 129(4) . . ?
O3A N2A Pd1 120(2) . . ?
N2B O3B Pd1 119.8(6) . . ?
O4B N2B O3B 113.9(9) . . ?

loop_
_geom_bond_atom_site_label_1
_geom_bond_atom_site_label_2
_geom_bond_distance
_geom_bond_site_symmetry_2
_geom_bond_publ_flag
Pd1 O3B 2.008(5) . ?
Pd1 N2A 2.009(7) . ?
Pd1 N2 2.009(7) . ?
Pd1 N1 2.010(10) . ?
Pd1 N3 2.015(4) . ?
Pd1 N4 2.020(4) . ?
Pd1 O1A 2.031(5) . ?
O5 C11 1.195(6) . ?
O6 C11 1.327(6) . ?
O6 C12 1.452(6) . ?
O7 C13 1.200(5) . ?
O8 C13 1.325(6) . ?
O8 C14 1.461(6) . ?
N3 C1 1.336(6) . ?
N3 C5 1.363(6) . ?
N4 C10 1.336(6) . ?
N4 C6 1.356(6) . ?
C1 C2 1.381(7) . ?
C1 H1 0.9400 . ?
C2 C3 1.388(7) . ?
C2 H2 0.9400 . ?
C3 C4 1.380(6) . ?
C3 C11 1.504(7) . ?
C4 C5 1.388(6) . ?
C4 H4 0.9400 . ?
C5 C6 1.473(6) . ?
C6 C7 1.382(6) . ?
C7 C8 1.390(6) . ?
C7 H7 0.9400 . ?
C8 C9 1.379(6) . ?
C8 C13 1.507(7) . ?
C9 C10 1.368(7) . ?
C9 H9 0.9400 . ?
C10 H10 0.9400 . ?
C12 H12A 0.9700 . ?
C12 H12B 0.9700 . ?
C12 H12C 0.9700 . ?
C14 H14A 0.9700 . ?
C14 H14B 0.9700 . ?
C14 H14C 0.9700 . ?
N1 O2 1.196(10) . ?
N1 O1 1.196(10) . ?
O1A N1A 1.276(7) . ?
N1A O2A 1.267(7) . ?
N2 O4 1.188(10) . ?
N2 O3 1.213(10) . ?
N2A O4A 1.194(10) . ?
N2A O3A 1.198(10) . ?
O3B N2B 1.292(7) . ?
O4B N2B 1.238(8) . ?

loop_
_geom_torsion_atom_site_label_1
_geom_torsion_atom_site_label_2
_geom_torsion_atom_site_label_3
_geom_torsion_atom_site_label_4
_geom_torsion
_geom_torsion_site_symmetry_1
_geom_torsion_site_symmetry_2
_geom_torsion_site_symmetry_3
_geom_torsion_site_symmetry_4
_geom_torsion_publ_flag
C5 N3 C1 C2 -0.8(8) . . . . ?
Pd1 N3 C1 C2 -177.0(4) . . . . ?
N3 C1 C2 C3 -0.2(8) . . . . ?
C1 C2 C3 C4 1.2(8) . . . . ?
C1 C2 C3 C11 179.0(5) . . . . ?
C2 C3 C4 C5 -1.2(7) . . . . ?
C11 C3 C4 C5 -178.9(5) . . . . ?
C1 N3 C5 C4 0.8(7) . . . . ?
Pd1 N3 C5 C4 177.5(4) . . . . ?
C1 N3 C5 C6 -178.6(4) . . . . ?
Pd1 N3 C5 C6 -2.0(5) . . . . ?
C3 C4 C5 N3 0.2(7) . . . . ?
C3 C4 C5 C6 179.6(5) . . . . ?
C10 N4 C6 C7 1.4(7) . . . . ?
Pd1 N4 C6 C7 177.7(4) . . . . ?
C10 N4 C6 C5 -180.0(4) . . . . ?
Pd1 N4 C6 C5 -3.7(5) . . . . ?
N3 C5 C6 N4 3.8(6) . . . . ?
C4 C5 C6 N4 -175.7(4) . . . . ?
N3 C5 C6 C7 -177.7(5) . . . . ?
C4 C5 C6 C7 2.9(8) . . . . ?
N4 C6 C7 C8 -1.4(7) . . . . ?
C5 C6 C7 C8 -179.9(4) . . . . ?
C6 C7 C8 C9 0.5(7) . . . . ?
C6 C7 C8 C13 -179.4(5) . . . . ?
C7 C8 C9 C10 0.4(8) . . . . ?
C13 C8 C9 C10 -179.6(5) . . . . ?
C6 N4 C10 C9 -0.4(8) . . . . ?
Pd1 N4 C10 C9 -176.3(4) . . . . ?
C8 C9 C10 N4 -0.5(8) . . . . ?
C12 O6 C11 O5 -3.6(8) . . . . ?
C12 O6 C11 C3 175.5(4) . . . . ?
C4 C3 C11 O5 -175.6(5) . . . . ?
C2 C3 C11 O5 6.7(8) . . . . ?
C4 C3 C11 O6 5.4(7) . . . . ?
C2 C3 C11 O6 -172.4(5) . . . . ?
C14 O8 C13 O7 2.1(8) . . . . ?
C14 O8 C13 C8 -177.5(5) . . . . ?
C9 C8 C13 O7 162.9(5) . . . . ?
C7 C8 C13 O7 -17.2(8) . . . . ?
C9 C8 C13 O8 -17.4(7) . . . . ?
C7 C8 C13 O8 162.5(4) . . . . ?
Pd1 O1A N1A O2A -1.4(10) . . . . ?
Pd1 O3B N2B O4B 0.9(12) . . . . ?
